data_4021196
loop_
_publ_author_name
'Meena V. Patel'
'Randy Bell'
'Sandra Majest'
'Rodger Henry'
'Teodozyj Kolasa'

_publ_section_title
;
 Synthesis of 4,5-Diaryl-1H-pyrazole-3-ol Derivatives
 as Potential COX-2 Inhibitors
;
_journal_name_full 'Journal of Organic Chemistry'
_journal_page_first 7058
_journal_page_last 7065
_journal_paper_doi 10.1021/jo049264k
_journal_volume 69
_journal_year 2004
_chemical_formula_sum 'C20 H17 F N2 O3 S'
_chemical_formula_weight 384.42
_space_group_crystal_system triclinic
_space_group_IT_number 2
_space_group_name_Hall '-P 1'
_space_group_name_H-M_alt 'P -1'
_cell_angle_alpha 65.596(1)
_cell_angle_beta 70.130(1)
_cell_angle_gamma 79.132(1)
_cell_formula_units_Z 4
_cell_length_a 11.9556(2)
_cell_length_b 13.4798(3)
_cell_length_c 13.7540(3)
_cell_measurement_temperature 293.2
_cell_volume 1895.37(7)
_diffrn_ambient_temperature 293.2
_exptl_crystal_density_diffrn 1.347
_refine_ls_R_factor_obs 0.0582
_refine_ls_wR_factor_obs 0.0759
_cod_depositor_comments
;
 Updating space group information.

 Antanas Vaitkus,
 2018-07-16

The following automatic conversions were performed:

'_atom_site_thermal_displace_type' tag value 'Uij' was replaced with
'Uani' value 88 times.

Automatic conversion script
Id: cif_fix_values 1646 2011-03-28 12:23:43Z adriana 
;
_cod_original_formula_sum 'C20 H17 F N2 O3 S '
_cod_database_code 4021196

loop_
_space_group_symop_id
_space_group_symop_operation_xyz
1 x,y,z
2 -x,-y,-z

loop_
_atom_site_aniso_label
_atom_site_aniso_U_11
_atom_site_aniso_U_22
_atom_site_aniso_U_33
_atom_site_aniso_U_12
_atom_site_aniso_U_13
_atom_site_aniso_U_23
S(1) 0.0751(6) 0.0443(5) 0.0444(5) -0.0127(4) -0.0193(4) -0.0120(4)
S(2) 0.0717(6) 0.0389(4) 0.0462(5) -0.0052(4) -0.0187(4) -0.0072(3)
F(1) 0.112(2) 0.044(1) 0.098(2) -0.005(1) -0.019(1) 0.002(1)
F(2) 0.116(2) 0.119(2) 0.115(2) -0.002(2) -0.074(2) -0.046(2)
O(1) 0.086(2) 0.119(2) 0.070(2) -0.021(2) -0.031(1) -0.039(2)
O(2) 0.161(3) 0.074(2) 0.046(1) -0.054(2) -0.003(2) -0.013(1)
O(3) 0.065(1) 0.042(1) 0.054(1) -0.0168(10) -0.015(1) -0.0095(10)
O(4) 0.119(2) 0.061(1) 0.058(1) -0.009(1) -0.043(2) -0.008(1)
O(5) 0.117(2) 0.043(1) 0.067(2) -0.012(1) -0.035(1) -0.014(1)
O(6) 0.078(2) 0.064(1) 0.054(1) -0.005(1) -0.027(1) -0.024(1)
N(1) 0.052(1) 0.039(1) 0.049(1) -0.007(1) -0.012(1) -0.007(1)
N(3) 0.050(1) 0.038(1) 0.050(1) -0.005(1) -0.015(1) -0.009(1)
N(4) 0.056(2) 0.047(1) 0.053(2) -0.007(1) -0.019(1) -0.012(1)
N(5) 0.056(2) 0.053(2) 0.050(2) -0.005(1) -0.022(1) -0.017(1)
C(1) 0.149(4) 0.076(3) 0.095(3) 0.018(3) -0.060(3) -0.048(3)
C(2) 0.054(2) 0.038(1) 0.045(2) -0.006(1) -0.018(1) -0.010(1)
C(3) 0.051(2) 0.040(2) 0.049(2) -0.009(1) -0.009(1) -0.014(1)
C(4) 0.045(2) 0.045(2) 0.062(2) -0.008(1) -0.014(1) -0.022(1)
C(5) 0.048(2) 0.039(2) 0.051(2) -0.001(1) -0.016(1) -0.017(1)
C(6) 0.056(2) 0.045(2) 0.043(2) -0.018(1) -0.011(1) -0.012(1)
C(7) 0.062(2) 0.044(2) 0.051(2) -0.020(1) -0.020(2) -0.008(1)
C(8) 0.044(2) 0.041(2) 0.046(2) -0.001(1) -0.011(1) -0.019(1)
C(9) 0.046(2) 0.056(2) 0.055(2) 0.000(1) -0.010(1) -0.024(2)
C(10) 0.063(2) 0.047(2) 0.076(2) -0.011(2) -0.006(2) -0.027(2)
C(11) 0.069(2) 0.043(2) 0.067(2) 0.009(2) -0.010(2) -0.011(2)
C(12) 0.070(2) 0.055(2) 0.060(2) 0.006(2) -0.026(2) -0.016(2)
C(13) 0.057(2) 0.046(2) 0.054(2) -0.003(1) -0.020(2) -0.016(1)
C(14) 0.062(2) 0.038(2) 0.046(2) -0.001(1) -0.018(1) -0.011(1)
C(15) 0.076(2) 0.049(2) 0.045(2) -0.001(2) -0.018(2) -0.019(1)
C(16) 0.073(2) 0.038(2) 0.057(2) -0.005(1) -0.015(2) -0.020(1)
C(17) 0.048(2) 0.036(2) 0.049(2) 0.005(1) -0.014(1) -0.012(1)
C(18) 0.060(2) 0.044(2) 0.042(2) -0.002(1) -0.017(1) -0.013(1)
C(19) 0.064(2) 0.041(2) 0.051(2) -0.002(1) -0.022(1) -0.018(1)
C(20) 0.067(2) 0.048(2) 0.063(2) 0.007(2) -0.023(2) -0.018(2)
C(21) 0.047(2) 0.055(2) 0.045(2) 0.001(1) -0.010(1) -0.020(1)
C(22) 0.059(2) 0.042(2) 0.053(2) -0.004(1) -0.019(2) -0.011(1)
C(23) 0.076(2) 0.065(2) 0.067(2) -0.014(2) -0.026(2) -0.026(2)
C(24) 0.071(2) 0.081(3) 0.067(2) -0.001(2) -0.035(2) -0.034(2)
C(25) 0.043(2) 0.043(2) 0.050(2) 0.001(1) -0.010(1) -0.017(1)
C(26) 0.046(2) 0.042(2) 0.050(2) -0.002(1) -0.009(1) -0.018(1)
C(27) 0.046(2) 0.039(2) 0.048(2) -0.008(1) -0.011(1) -0.010(1)
C(28) 0.065(2) 0.041(2) 0.042(2) -0.010(1) -0.012(1) -0.006(1)
C(29) 0.054(2) 0.042(2) 0.042(2) -0.005(1) -0.011(1) -0.008(1)
C(30) 0.068(2) 0.046(2) 0.051(2) -0.013(1) -0.017(2) -0.012(1)
C(31) 0.118(4) 0.071(2) 0.077(3) -0.019(2) -0.054(3) -0.007(2)
C(32) 0.083(3) 0.082(3) 0.101(3) 0.000(2) 0.000(3) -0.013(3)
C(33) 0.049(2) 0.052(2) 0.051(2) -0.003(1) -0.017(1) -0.022(1)
C(34) 0.040(2) 0.045(2) 0.047(2) -0.002(1) -0.015(1) -0.016(1)
C(35) 0.043(2) 0.051(2) 0.050(2) -0.001(1) -0.018(1) -0.020(1)
C(36) 0.062(2) 0.069(2) 0.047(2) -0.013(2) -0.022(2) -0.004(2)
C(37) 0.076(2) 0.092(3) 0.051(2) -0.011(2) -0.028(2) -0.018(2)
C(38) 0.082(3) 0.077(3) 0.065(2) -0.022(2) -0.027(2) -0.004(2)
C(39) 0.087(3) 0.081(3) 0.133(5) -0.020(3) -0.022(3) -0.001(3)
C(40) 0.077(3) 0.079(3) 0.077(3) 0.023(2) -0.043(2) -0.032(2)

loop_
_atom_site_label
_atom_site_fract_x
_atom_site_fract_y
_atom_site_fract_z
_atom_site_U_iso_or_equiv
_atom_site_thermal_displace_type
_atom_site_calc_flag
_atom_site_calc_attached_atom
S(1) 0.11870(8) 0.70560(6) 0.42622(7) 0.0544(3) Uani ? ?
S(2) 0.57968(8) 0.63839(6) -0.41696(7) 0.0547(2) Uani ? ?
F(1) 0.1409(2) 0.0776(2) 0.3174(2) 0.0982(8) Uani ? ?
F(2) 0.0450(2) 0.0525(2) -0.1824(2) 0.106(1) Uani ? ?
O(1) 0.2367(3) 0.7195(3) 0.4270(2) 0.0857(10) Uani ? ?
O(2) 0.0494(3) 0.6246(2) 0.5213(2) 0.097(1) Uani ? ?
O(3) 0.3495(2) -0.0489(2) 0.1820(2) 0.0554(6) Uani ? ?
O(4) 0.5162(3) 0.6612(2) -0.4972(2) 0.0789(9) Uani ? ?
O(5) 0.5758(3) 0.7215(2) -0.3763(2) 0.0747(8) Uani ? ?
O(6) 0.1913(2) 0.5067(2) -0.1869(2) 0.0625(7) Uani ? ?
N(1) 0.4802(2) 0.1993(2) 0.0616(2) 0.0504(7) Uani ? ?
N(3) 0.4470(2) 0.0973(2) 0.1353(2) 0.0483(7) Uani ? ?
N(4) 0.2039(2) 0.6992(2) -0.0858(2) 0.0526(8) Uani ? ?
N(5) 0.2067(2) 0.6537(2) -0.1587(2) 0.0518(8) Uani ? ?
C(1) 0.0385(5) 0.8323(4) 0.4059(4) 0.098(2) Uani ? ?
C(2) 0.1353(3) 0.6777(2) 0.3054(2) 0.0460(8) Uani ? ?
C(3) 0.0625(3) 0.6033(2) 0.3134(2) 0.0480(8) Uani ? ?
C(4) 0.0787(3) 0.5813(2) 0.2178(3) 0.0496(9) Uani ? ?
C(5) 0.1649(3) 0.6328(2) 0.1176(2) 0.0457(8) Uani ? ?
C(6) 0.2389(3) 0.7062(2) 0.1124(2) 0.0490(9) Uani ? ?
C(7) 0.2234(3) 0.7288(2) 0.2056(3) 0.0528(9) Uani ? ?
C(8) 0.1582(2) 0.3988(2) 0.0907(2) 0.0440(8) Uani ? ?
C(9) 0.0976(3) 0.3241(3) 0.0828(3) 0.0530(9) Uani ? ?
C(10) 0.0925(3) 0.2154(3) 0.1587(3) 0.064(1) Uani ? ?
C(11) 0.1476(3) 0.1852(3) 0.2419(3) 0.068(1) Uani ? ?
C(12) 0.2094(3) 0.2535(3) 0.2522(3) 0.063(1) Uani ? ?
C(13) 0.2161(3) 0.3621(2) 0.1743(3) 0.0522(9) Uani ? ?
C(14) 0.5275(3) 0.5169(2) -0.2997(3) 0.0499(9) Uani ? ?
C(15) 0.5099(3) 0.4264(3) -0.3185(3) 0.0569(10) Uani ? ?
C(16) 0.4726(3) 0.3309(2) -0.2278(3) 0.0560(9) Uani ? ?
C(17) 0.4532(3) 0.3227(2) -0.1171(2) 0.0469(8) Uani ? ?
C(18) 0.4696(3) 0.4158(2) -0.1017(2) 0.0496(9) Uani ? ?
C(19) 0.5058(3) 0.5120(2) -0.1921(3) 0.0508(9) Uani ? ?
C(20) 0.2189(3) 0.1980(3) -0.1152(3) 0.061(1) Uani ? ?
C(21) 0.2843(3) 0.1119(3) -0.0533(3) 0.0501(9) Uani ? ?
C(22) 0.2651(3) 0.0047(2) -0.0371(3) 0.0532(9) Uani ? ?
C(23) 0.1857(3) -0.0154(3) -0.0806(3) 0.066(1) Uani ? ?
C(24) 0.1236(3) 0.0704(3) -0.1392(3) 0.067(1) Uani ? ?
C(25) 0.4274(3) 0.2171(2) -0.0192(3) 0.0472(8) Uani ? ?
C(26) 0.3629(3) 0.1275(2) 0.0015(2) 0.0474(8) Uani ? ?
C(27) 0.3800(3) 0.0523(2) 0.1031(2) 0.0467(8) Uani ? ?
C(28) 0.4055(3) -0.0644(2) 0.2638(2) 0.0532(9) Uani ? ?
C(29) 0.4660(3) 0.0244(2) 0.2383(2) 0.0493(8) Uani ? ?
C(30) 0.5368(3) 0.0491(3) 0.2937(3) 0.0562(9) Uani ? ?
C(31) 0.5757(4) -0.0546(3) 0.3821(4) 0.087(1) Uani ? ?
C(32) 0.7323(4) 0.6058(4) -0.4759(4) 0.104(2) Uani ? ?
C(33) 0.1855(3) 0.5475(2) -0.1085(3) 0.0488(9) Uani ? ?
C(34) 0.1689(2) 0.5131(2) 0.0060(2) 0.0439(8) Uani ? ?
C(35) 0.1812(3) 0.6122(2) 0.0134(3) 0.0467(8) Uani ? ?
C(36) 0.2317(3) 0.6879(3) -0.2773(3) 0.062(1) Uani ? ?
C(37) 0.2195(4) 0.5981(3) -0.2906(3) 0.073(1) Uani ? ?
C(38) 0.2698(4) 0.7985(3) -0.3616(3) 0.078(1) Uani ? ?
C(39) 0.1772(5) 0.8862(4) -0.3686(5) 0.115(2) Uani ? ?
C(40) 0.1399(4) 0.1774(3) -0.1604(3) 0.076(1) Uani ? ?
H(1) 0.0039 0.5684 0.3814 0.0572 Uani ? ?
H(2) 0.0303 0.5307 0.2214 0.0592 Uani ? ?
H(3) 0.2988 0.7401 0.0451 0.0584 Uani ? ?
H(4) 0.2724 0.7786 0.2022 0.0632 Uani ? ?
H(5) 0.0598 0.3473 0.0258 0.0635 Uani ? ?
H(6) 0.0528 0.1639 0.1533 0.0761 Uani ? ?
H(7) 0.2465 0.2290 0.3099 0.0754 Uani ? ?
H(8) 0.2603 0.4112 0.1781 0.0623 Uani ? ?
H(9) 0.5236 0.4308 -0.3923 0.0678 Uani ? ?
H(10) 0.4597 0.2701 -0.2400 0.0667 Uani ? ?
H(11) 0.4555 0.4125 -0.0282 0.0593 Uani ? ?
H(12) 0.5156 0.5742 -0.1804 0.0607 Uani ? ?
H(13) 0.2279 0.2708 -0.1268 0.0732 Uani ? ?
H(14) 0.3076 -0.0554 0.0048 0.0637 Uani ? ?
H(15) 0.1752 -0.0879 -0.0695 0.0790 Uani ? ?
H(16) 0.4015 -0.1290 0.3288 0.0635 Uani ? ?
H(17) 0.2283 0.5954 -0.3608 0.0870 Uani ? ?
H(18) 0.0984 0.2362 -0.2048 0.0900 Uani ? ?
H(19) 0.0838 0.8871 0.3422 0.1161 Uani ? ?
H(20) -0.0348 0.8286 0.3950 0.1161 Uani ? ?
H(21) 0.0226 0.8496 0.4699 0.1161 Uani ? ?
H(22) 0.6059 0.0840 0.2389 0.0669 Uani ? ?
H(23) 0.4902 0.0967 0.3293 0.0669 Uani ? ?
H(24) 0.5073 -0.0895 0.4379 0.1035 Uani ? ?
H(25) 0.6223 -0.1029 0.3472 0.1035 Uani ? ?
H(26) 0.6217 -0.0351 0.4151 0.1035 Uani ? ?
H(27) 0.7722 0.5805 -0.4203 0.1235 Uani ? ?
H(28) 0.7379 0.5503 -0.5034 0.1235 Uani ? ?
H(29) 0.7679 0.6690 -0.5355 0.1235 Uani ? ?
H(30) 0.3307 0.8176 -0.3436 0.0933 Uani ? ?
H(31) 0.3013 0.7934 -0.4329 0.0933 Uani ? ?
H(32) 0.2098 0.9524 -0.4250 0.1378 Uani ? ?
H(33) 0.1151 0.8691 -0.3867 0.1378 Uani ? ?
H(34) 0.1459 0.8946 -0.2989 0.1378 Uani ? ?

loop_
_geom_bond_atom_site_label_1
_geom_bond_atom_site_label_2
_geom_bond_distance
_geom_bond_site_symmetry_1
_geom_bond_site_symmetry_2
_geom_bond_publ_flag
S(1) O(1) 1.462(3) ? ? yes
S(1) O(2) 1.419(3) ? ? yes
S(1) C(1) 1.756(4) ? ? yes
S(1) C(2) 1.790(3) ? ? yes
S(2) O(4) 1.446(3) ? ? yes
S(2) O(5) 1.432(2) ? ? yes
S(2) C(14) 1.786(3) ? ? yes
S(2) C(32) 1.779(5) ? ? yes
F(1) C(11) 1.390(4) ? ? yes
F(2) C(24) 1.370(4) ? ? yes
O(3) C(27) 1.366(3) ? ? yes
O(3) C(28) 1.421(4) ? ? yes
O(6) C(33) 1.376(4) ? ? yes
O(6) C(37) 1.429(4) ? ? yes
N(1) N(3) 1.362(3) ? ? yes
N(1) C(25) 1.375(4) ? ? yes
N(3) C(27) 1.362(4) ? ? yes
N(3) C(29) 1.417(4) ? ? yes
N(4) N(5) 1.363(4) ? ? yes
N(4) C(35) 1.362(4) ? ? yes
N(5) C(33) 1.338(4) ? ? yes
N(5) C(36) 1.436(4) ? ? yes
C(2) C(3) 1.397(4) ? ? yes
C(2) C(7) 1.406(4) ? ? yes
C(3) C(4) 1.407(4) ? ? yes
C(4) C(5) 1.399(4) ? ? yes
C(5) C(6) 1.414(4) ? ? yes
C(5) C(35) 1.512(4) ? ? yes
C(6) C(7) 1.382(4) ? ? yes
C(8) C(9) 1.403(4) ? ? yes
C(8) C(13) 1.409(4) ? ? yes
C(8) C(34) 1.495(4) ? ? yes
C(9) C(10) 1.403(5) ? ? yes
C(10) C(11) 1.391(5) ? ? yes
C(11) C(12) 1.360(5) ? ? yes
C(12) C(13) 1.410(4) ? ? yes
C(14) C(15) 1.412(4) ? ? yes
C(14) C(19) 1.388(4) ? ? yes
C(15) C(16) 1.387(4) ? ? yes
C(16) C(17) 1.420(4) ? ? yes
C(17) C(18) 1.414(4) ? ? yes
C(17) C(25) 1.494(4) ? ? yes
C(18) C(19) 1.388(4) ? ? yes
C(20) C(21) 1.406(4) ? ? yes
C(20) C(40) 1.412(5) ? ? yes
C(21) C(22) 1.420(4) ? ? yes
C(21) C(26) 1.477(4) ? ? yes
C(22) C(23) 1.396(5) ? ? yes
C(23) C(24) 1.361(5) ? ? yes
C(24) C(40) 1.386(5) ? ? yes
C(25) C(26) 1.434(4) ? ? yes
C(26) C(27) 1.402(4) ? ? yes
C(28) C(29) 1.373(4) ? ? yes
C(29) C(30) 1.471(4) ? ? yes
C(30) C(31) 1.543(5) ? ? yes
C(33) C(34) 1.398(4) ? ? yes
C(34) C(35) 1.420(4) ? ? yes
C(36) C(37) 1.338(5) ? ? yes
C(36) C(38) 1.498(5) ? ? yes
C(38) C(39) 1.455(7) ? ? yes
